data_7204641
loop_
_publ_author_name
'Udayakumar, D.'
'Rao, C. N. R.'

_publ_section_title
;
 Organically templated three-dimensional open-framework metal selenites
 with a diamondoid network
;
_journal_issue 7
_journal_name_full 'Journal of Materials Chemistry'
_journal_page_first 1635
_journal_paper_doi 10.1039/b303323f
_journal_volume 13
_journal_year 2003
_chemical_formula_sum 'C2 H7 N O8 Se3 Zn'
_chemical_formula_weight 475.34
_chemical_name_systematic
; 
? 
;
_space_group_IT_number 2
_symmetry_cell_setting triclinic
_symmetry_space_group_name_Hall '-P 1'
_symmetry_space_group_name_H-M 'P -1'
_atom_sites_solution_hydrogens geom
_atom_sites_solution_primary direct
_atom_sites_solution_secondary difmap
_audit_creation_method SHELXL
_cell_angle_alpha 114.805(2)
_cell_angle_beta 93.823(2)
_cell_angle_gamma 114.385(2)
_cell_formula_units_Z 2
_cell_length_a 7.4704(4)
_cell_length_b 8.5931(5)
_cell_length_c 9.3000(6)
_cell_measurement_reflns_used 1712
_cell_measurement_temperature 293(2)
_cell_measurement_theta_max 23.00
_cell_measurement_theta_min 2.00
_cell_volume 472.35(5)
_computing_cell_refinement SAINT(Siemens,1996)
_computing_data_collection SMART(Siemens,1996)
_computing_data_reduction SAINT
_computing_molecular_graphics 'SHELXTL v5.0'
_computing_publication_material 'SHELXTL v5.0'
_computing_structure_refinement 'SHELXL-93 (Sheldrick, 1993)'
_computing_structure_solution 'SHELXS-86 (Sheldrick, 1990)'
_diffrn_ambient_temperature 293(2)
_diffrn_measurement_device 'Siemens CCD-diffractometer'
_diffrn_measurement_method \W
_diffrn_radiation_monochromator graphite
_diffrn_radiation_source 'fine-focus sealed tube'
_diffrn_radiation_type MoK\a
_diffrn_radiation_wavelength 0.71073
_diffrn_reflns_av_R_equivalents 0.0254
_diffrn_reflns_av_sigmaI/netI 0.0487
_diffrn_reflns_limit_h_max 8
_diffrn_reflns_limit_h_min -8
_diffrn_reflns_limit_k_max 9
_diffrn_reflns_limit_k_min -5
_diffrn_reflns_limit_l_max 7
_diffrn_reflns_limit_l_min -10
_diffrn_reflns_number 2014
_diffrn_reflns_theta_max 23.29
_diffrn_reflns_theta_min 2.52
_exptl_absorpt_coefficient_mu 14.183
_exptl_absorpt_correction_T_max 1.000000
_exptl_absorpt_correction_T_min 0.608727
_exptl_absorpt_correction_type SADABS
_exptl_crystal_colour Transparent
_exptl_crystal_density_diffrn 3.342
_exptl_crystal_description Cubic
_exptl_crystal_F_000 444
_exptl_crystal_size_max 0.3
_exptl_crystal_size_mid 0.3
_exptl_crystal_size_min 0.3
_refine_diff_density_max 1.039
_refine_diff_density_min -1.769
_refine_diff_density_rms 0.322
_refine_ls_extinction_method none
_refine_ls_goodness_of_fit_all 1.032
_refine_ls_goodness_of_fit_obs 1.086
_refine_ls_matrix_type full
_refine_ls_number_parameters 136
_refine_ls_number_reflns 1344
_refine_ls_number_restraints 0
_refine_ls_restrained_S_all 1.032
_refine_ls_restrained_S_obs 1.086
_refine_ls_R_factor_all 0.0450
_refine_ls_R_factor_obs 0.0416
_refine_ls_shift/esd_max 0.000
_refine_ls_shift/esd_mean 0.000
_refine_ls_structure_factor_coef Fsqd
_refine_ls_weighting_details 'w=1/[\s^2^(Fo^2^)+(0.0761P)^2^+0.0000P] where P=(Fo^2^+2Fc^2^)/3'
_refine_ls_weighting_scheme calc
_refine_ls_wR_factor_all 0.1070
_refine_ls_wR_factor_obs 0.1057
_reflns_number_observed 1199
_reflns_number_total 1344
_reflns_observed_criterion >2sigma(I)
_cod_data_source_file b303323f.txt
_cod_data_source_block sad1
_cod_depositor_comments
;
The following automatic conversions were performed:
'_symmetry_cell_setting' value 'Triclinic' changed to 'triclinic'
according to '/home/saulius/struct/CIF-dictionaries/cif_core.dic'
dictionary named 'cif_core.dic' version 2.4.1 from 2010-06-29.

Automatic conversion script
Id: cif_fix_enum 1527 2010-12-29 10:47:43Z saulius 

The following automatic conversions were performed:

'_refine_ls_weighting_scheme' value 'calc
w=1/[\s^2^(Fo^2^)+(0.0761P)^2^+0.0000P] where P=(Fo^2^+2Fc^2^)/3' was
changed to 'calc'. New tag '_refine_ls_weighting_details' was
created. The value of the new tag was set to
'w=1/[\s^2^(Fo^2^)+(0.0761P)^2^+0.0000P] where P=(Fo^2^+2Fc^2^)/3'.

Automatic conversion script
Id: cif_fix_values 3143 2015-03-26 13:38:13Z robertas 
;
_cod_original_sg_symbol_H-M P-1
_cod_database_code 7204641

loop_
_symmetry_equiv_pos_as_xyz
'x, y, z'
'-x, -y, -z'

loop_
_atom_site_aniso_label
_atom_site_aniso_U_11
_atom_site_aniso_U_22
_atom_site_aniso_U_33
_atom_site_aniso_U_23
_atom_site_aniso_U_13
_atom_site_aniso_U_12
Se1 0.0085(4) 0.0112(5) 0.0098(4) 0.0060(4) 0.0031(3) 0.0038(4)
Se2 0.0118(5) 0.0149(5) 0.0101(5) 0.0042(4) 0.0003(3) 0.0070(4)
Se3 0.0096(5) 0.0115(5) 0.0098(5) 0.0064(4) 0.0039(3) 0.0054(4)
Zn1 0.0088(5) 0.0124(5) 0.0091(5) 0.0061(4) 0.0032(4) 0.0040(4)
O1 0.026(3) 0.013(3) 0.007(3) 0.005(2) 0.008(2) 0.012(3)
O2 0.012(3) 0.020(3) 0.020(3) 0.011(3) 0.010(2) 0.010(3)
O3 0.012(3) 0.013(3) 0.022(3) 0.008(3) -0.001(2) 0.003(3)
O4 0.007(3) 0.021(3) 0.016(3) 0.014(3) 0.005(2) 0.007(3)
O5 0.006(3) 0.023(3) 0.006(3) 0.006(3) -0.001(2) 0.002(3)
O6 0.030(4) 0.084(6) 0.005(3) 0.006(3) 0.005(3) 0.039(4)
O7 0.025(3) 0.020(3) 0.014(3) 0.013(3) 0.012(3) 0.013(3)
O8 0.008(3) 0.019(3) 0.023(3) 0.013(3) 0.005(2) 0.005(3)
N1 0.032(5) 0.027(5) 0.014(4) 0.013(4) 0.004(3) 0.006(4)
C1 0.028(5) 0.033(6) 0.031(5) 0.020(5) 0.002(4) 0.014(5)
C2 0.033(6) 0.023(5) 0.032(5) 0.017(5) 0.015(5) 0.012(5)

loop_
_atom_site_label
_atom_site_type_symbol
_atom_site_fract_x
_atom_site_fract_y
_atom_site_fract_z
_atom_site_U_iso_or_equiv
_atom_site_thermal_displace_type
_atom_site_occupancy
_atom_site_calc_flag
_atom_site_refinement_flags
_atom_site_disorder_group
Se1 Se 0.36143(11) 0.65604(11) 0.53559(9) 0.0098(3) Uani 1 d . .
Se2 Se 0.35308(12) 0.61195(12) 0.08272(9) 0.0131(3) Uani 1 d . .
Se3 Se 0.18665(11) 0.92229(11) 0.50893(9) 0.0097(3) Uani 1 d . .
Zn1 Zn 0.70738(13) 0.61550(13) 0.30923(10) 0.0102(3) Uani 1 d . .
O1 O 0.3810(9) 0.6594(8) 0.7147(6) 0.0149(13) Uani 1 d . .
O2 O 0.5989(8) 0.7150(8) 0.5187(7) 0.0157(13) Uani 1 d . .
O3 O 0.3849(8) 0.8983(8) 0.6109(7) 0.0175(13) Uani 1 d . .
O4 O 0.4184(8) 0.4727(8) 0.1336(7) 0.0128(12) Uani 1 d . .
O5 O 0.1740(8) 0.4493(8) -0.1022(6) 0.0144(13) Uani 1 d . .
O6 O 0.1897(10) 0.6310(13) 0.2071(7) 0.042(2) Uani 1 d . .
H7 H 0.2544(10) 0.6833(13) 0.3041(7) 0.063 Uiso 1 calc R .
O7 O 0.2010(9) 1.1087(9) 0.6760(7) 0.0164(13) Uani 1 d . .
O8 O -0.0219(8) 0.7284(8) 0.4899(7) 0.0158(13) Uani 1 d . .
N1 N 0.1176(12) 0.1493(12) 0.1667(9) 0.027(2) Uani 1 d . .
H1 H 0.1431(12) 0.1947(12) 0.2765(9) 0.033 Uiso 1 calc R .
H2 H 0.2117(12) 0.2422(12) 0.1501(9) 0.033 Uiso 1 calc R .
C1 C 0.1346(16) -0.0314(15) 0.0875(12) 0.030(2) Uani 1 d . .
H3 H 0.0390(16) -0.1292(15) 0.1108(12) 0.036 Uiso 1 calc R .
H4 H 0.2724(16) -0.0029(15) 0.1319(12) 0.036 Uiso 1 calc R .
C2 C -0.0869(15) 0.1102(14) 0.0984(12) 0.029(2) Uani 1 d . .
H5 H -0.0953(15) 0.2303(14) 0.1508(12) 0.034 Uiso 1 calc R .
H6 H -0.1878(15) 0.0152(14) 0.1215(12) 0.034 Uiso 1 calc R .

loop_
_atom_type_symbol
_atom_type_description
_atom_type_scat_dispersion_real
_atom_type_scat_dispersion_imag
_atom_type_scat_source
C C 0.0033 0.0016 'International Tables Vol C Tables 4.2.6.8 and 6.1.1.4'
H H 0.0000 0.0000 'International Tables Vol C Tables 4.2.6.8 and 6.1.1.4'
N N 0.0061 0.0033 'International Tables Vol C Tables 4.2.6.8 and 6.1.1.4'
O O 0.0106 0.0060 'International Tables Vol C Tables 4.2.6.8 and 6.1.1.4'
Zn Zn 0.2839 1.4301 'International Tables Vol C Tables 4.2.6.8 and 6.1.1.4'
Se Se -0.0929 2.2259 'International Tables Vol C Tables 4.2.6.8 and 6.1.1.4'

loop_
_geom_angle_atom_site_label_1
_geom_angle_atom_site_label_2
_geom_angle_atom_site_label_3
_geom_angle
_geom_angle_site_symmetry_1
_geom_angle_site_symmetry_3
_geom_angle_publ_flag
O1 Se1 O2 102.3(3) . . ?
O1 Se1 O3 97.0(3) . . ?
O2 Se1 O3 97.5(3) . . ?
O4 Se2 O5 103.5(3) . . ?
O4 Se2 O6 96.5(3) . . ?
O5 Se2 O6 98.6(3) . . ?
O7 Se3 O8 103.3(3) . . ?
O7 Se3 O3 96.3(3) . . ?
O8 Se3 O3 99.0(3) . . ?
O1 Zn1 O8 88.8(2) 2_666 1_655 ?
O1 Zn1 O7 177.7(2) 2_666 2_676 ?
O8 Zn1 O7 92.1(2) 1_655 2_676 ?
O1 Zn1 O4 84.7(2) 2_666 . ?
O8 Zn1 O4 172.9(2) 1_655 . ?
O7 Zn1 O4 94.6(2) 2_676 . ?
O1 Zn1 O5 92.1(2) 2_666 2_665 ?
O8 Zn1 O5 96.9(2) 1_655 2_665 ?
O7 Zn1 O5 85.7(2) 2_676 2_665 ?
O4 Zn1 O5 86.0(2) . 2_665 ?
O1 Zn1 O2 95.1(2) 2_666 . ?
O8 Zn1 O2 83.5(2) 1_655 . ?
O7 Zn1 O2 87.2(2) 2_676 . ?
O4 Zn1 O2 94.4(2) . . ?
O5 Zn1 O2 172.9(2) 2_665 . ?
Se1 O1 Zn1 113.1(3) . 2_666 ?
Se1 O2 Zn1 131.5(3) . . ?
Se1 O3 Se3 118.9(3) . . ?
Se2 O4 Zn1 117.3(3) . . ?
Se2 O5 Zn1 114.8(3) . 2_665 ?
Se2 O6 H7 109.5(2) . . ?
Se3 O7 Zn1 121.3(3) . 2_676 ?
Se3 O8 Zn1 117.1(3) . 1_455 ?
C2 N1 C1 110.5(8) . . ?
C2 N1 H1 109.5(5) . . ?
C1 N1 H1 109.5(5) . . ?
C2 N1 H2 109.5(5) . . ?
C1 N1 H2 109.5(5) . . ?
H1 N1 H2 108.1 . . ?
N1 C1 C2 109.5(8) . 2 ?
N1 C1 H3 109.8(5) . . ?
C2 C1 H3 109.8(6) 2 . ?
N1 C1 H4 109.8(5) . . ?
C2 C1 H4 109.8(5) 2 . ?
H3 C1 H4 108.2 . . ?
N1 C2 C1 110.6(8) . 2 ?
N1 C2 H5 109.5(5) . . ?
C1 C2 H5 109.5(5) 2 . ?
N1 C2 H6 109.5(5) . . ?
C1 C2 H6 109.5(6) 2 . ?
H5 C2 H6 108.1 . . ?

loop_
_geom_bond_atom_site_label_1
_geom_bond_atom_site_label_2
_geom_bond_distance
_geom_bond_site_symmetry_2
_geom_bond_publ_flag
Se1 O1 1.650(5) . ?
Se1 O2 1.670(5) . ?
Se1 O3 1.820(6) . ?
Se2 O4 1.679(5) . ?
Se2 O5 1.683(5) . ?
Se2 O6 1.746(6) . ?
Se3 O7 1.655(6) . ?
Se3 O8 1.675(6) . ?
Se3 O3 1.834(6) . ?
Zn1 O1 2.078(6) 2_666 ?
Zn1 O8 2.101(6) 1_655 ?
Zn1 O7 2.116(6) 2_676 ?
Zn1 O4 2.120(5) . ?
Zn1 O5 2.131(5) 2_665 ?
Zn1 O2 2.137(6) . ?
O1 Zn1 2.078(6) 2_666 ?
O5 Zn1 2.131(5) 2_665 ?
O6 H7 0.82 . ?
O7 Zn1 2.116(6) 2_676 ?
O8 Zn1 2.101(6) 1_455 ?
N1 C2 1.456(13) . ?
N1 C1 1.478(13) . ?
N1 H1 0.90 . ?
N1 H2 0.90 . ?
C1 C2 1.520(13) 2 ?
C1 H3 0.97 . ?
C1 H4 0.97 . ?
C2 C1 1.520(13) 2 ?
C2 H5 0.97 . ?
C2 H6 0.97 . ?
